data_4121139
loop_
_publ_author_name
'Tatsuki Morimoto'
'Takuya Nakajima'
'Shuhei Sawa'
'Ryoichi Nakanishi'
'Daisuke Imori'
'Osamu Ishitani'

_publ_section_title
;
 CO2 Capture by a Rhenium(I) Complex with the Aid of Triethanolamine
;
_journal_name_full 'Journal of the American Chemical Society'
_journal_page_first 16825
_journal_page_last 16828
_journal_paper_doi 10.1021/ja409271s
_journal_volume 135
_journal_year 2013
_chemical_formula_sum 'C17 H17 F6 N3 O4 P Re'
_chemical_formula_weight 658.51
_chemical_name_systematic
; 
 ? 
;
_space_group_IT_number 2
_symmetry_cell_setting triclinic
_symmetry_space_group_name_Hall '-P 1'
_symmetry_space_group_name_H-M 'P -1'
_atom_sites_solution_hydrogens geom
_atom_sites_solution_primary direct
_atom_sites_solution_secondary difmap
_audit_creation_method SHELXL-97
_cell_angle_alpha 96.6210(11)
_cell_angle_beta 96.9056(11)
_cell_angle_gamma 100.0640(11)
_cell_formula_units_Z 4
_cell_length_a 8.3028(2)
_cell_length_b 12.4661(4)
_cell_length_c 21.5717(7)
_cell_measurement_reflns_used 5669
_cell_measurement_temperature 123(2)
_cell_measurement_theta_max 30.5069
_cell_measurement_theta_min 1.6760
_cell_volume 2161.12(11)
_computing_structure_refinement 'SHELXL-97 (Sheldrick, 1997)'
_computing_structure_solution 'SHELXS-97 (Sheldrick, 1990)'
_diffrn_ambient_temperature 123(2)
_diffrn_detector_area_resol_mean 14.8068
_diffrn_measured_fraction_theta_full 0.880
_diffrn_measured_fraction_theta_max 0.726
_diffrn_measurement_device_type CCD
_diffrn_measurement_method 'omega and phi scans'
_diffrn_radiation_monochromator graphite
_diffrn_radiation_source 'fine-focus sealed tube'
_diffrn_radiation_type MoK\a
_diffrn_radiation_wavelength 0.71070
_diffrn_reflns_av_R_equivalents 0.0240
_diffrn_reflns_av_sigmaI/netI 0.1425
_diffrn_reflns_limit_h_max 11
_diffrn_reflns_limit_h_min -11
_diffrn_reflns_limit_k_max 17
_diffrn_reflns_limit_k_min -16
_diffrn_reflns_limit_l_max 11
_diffrn_reflns_limit_l_min -29
_diffrn_reflns_number 15984
_diffrn_reflns_theta_full 25.00
_diffrn_reflns_theta_max 30.27
_diffrn_reflns_theta_min 1.68
_exptl_absorpt_coefficient_mu 5.777
_exptl_absorpt_correction_T_max 0.8458
_exptl_absorpt_correction_T_min 0.3912
_exptl_absorpt_correction_type multi-scan
_exptl_crystal_colour yellow
_exptl_crystal_density_diffrn 2.024
_exptl_crystal_description prism
_exptl_crystal_F_000 1264
_exptl_crystal_size_max 0.20
_exptl_crystal_size_mid 0.09
_exptl_crystal_size_min 0.03
_refine_diff_density_max 4.094
_refine_diff_density_min -1.283
_refine_diff_density_rms 0.157
_refine_ls_extinction_method none
_refine_ls_goodness_of_fit_ref 0.638
_refine_ls_hydrogen_treatment constr
_refine_ls_matrix_type full
_refine_ls_number_parameters 581
_refine_ls_number_reflns 9383
_refine_ls_number_restraints 0
_refine_ls_restrained_S_all 0.638
_refine_ls_R_factor_all 0.0405
_refine_ls_R_factor_gt 0.0310
_refine_ls_shift/su_max 0.004
_refine_ls_shift/su_mean 0.000
_refine_ls_structure_factor_coef Fsqd
_refine_ls_weighting_details 'calc w=1/[\s^2^(Fo^2^)+(0.0000P)^2^+0.0000P] where P=(Fo^2^+2Fc^2^)/3'
_refine_ls_weighting_scheme calc
_refine_ls_wR_factor_gt 0.0638
_refine_ls_wR_factor_ref 0.0689
_reflns_number_gt 7083
_reflns_number_total 9383
_reflns_threshold_expression >2sigma(I)
_cod_data_source_file ja409271s_si_003.cif
_cod_data_source_block sawa
_cod_database_code 4121139

loop_
_symmetry_equiv_pos_as_xyz
'x, y, z'
'-x, -y, -z'

loop_
_atom_site_label
_atom_site_type_symbol
_atom_site_fract_x
_atom_site_fract_y
_atom_site_fract_z
_atom_site_U_iso_or_equiv
_atom_site_adp_type
_atom_site_occupancy
_atom_site_symmetry_multiplicity
_atom_site_calc_flag
_atom_site_refinement_flags
Re1 Re 0.68077(2) 0.284279(17) 0.880997(9) 0.01645(6) Uani 1 1 d .
Re2 Re 0.19021(2) 0.431799(17) 0.699448(8) 0.01678(6) Uani 1 1 d .
P3 P 0.09670(17) -0.21500(14) 0.88552(7) 0.0294(4) Uani 1 1 d .
P4 P 0.27311(17) 0.22055(14) 0.47967(7) 0.0284(4) Uani 1 1 d .
F13 F -0.0907(4) -0.2644(3) 0.85679(16) 0.0509(11) Uani 1 1 d .
N8 N 0.0020(5) 0.2966(4) 0.64963(18) 0.0218(10) Uani 1 1 d .
N6 N 0.4254(5) 0.1991(4) 0.85412(18) 0.0186(10) Uani 1 1 d .
F16 F 0.3958(4) 0.3254(3) 0.46556(18) 0.0597(12) Uani 1 1 d .
O8 O 0.1651(4) 0.3734(3) 0.83275(16) 0.0306(10) Uani 1 1 d .
O9 O 0.4238(4) 0.6448(3) 0.76445(17) 0.0297(10) Uani 1 1 d .
F17 F 0.4197(4) 0.1537(3) 0.48175(16) 0.0550(12) Uani 1 1 d .
O10 O 0.4696(4) 0.2997(3) 0.70071(15) 0.0238(9) Uani 1 1 d .
C36 C 0.3386(6) 0.5640(5) 0.7397(2) 0.0201(12) Uani 1 1 d .
C37 C 0.1690(6) 0.3930(4) 0.7818(2) 0.0212(12) Uani 1 1 d .
O3 O 0.6435(5) 0.4821(3) 0.81126(16) 0.0318(10) Uani 1 1 d .
F14 F 0.1277(5) -0.1703(3) 0.82176(16) 0.0573(11) Uani 1 1 d .
C34 C 0.3817(6) 0.3633(5) 1.0609(2) 0.0289(14) Uani 1 1 d .
H1 H 0.3228 0.3759 1.0953 0.035 Uiso 1 1 calc R
C35 C 0.7696(6) 0.2307(5) 0.8082(3) 0.0230(13) Uani 1 1 d .
C5 C 0.6535(6) 0.4082(5) 0.8384(2) 0.0240(13) Uani 1 1 d .
F18 F 0.3265(4) 0.2650(3) 0.55408(15) 0.0478(10) Uani 1 1 d .
F15 F 0.0438(5) -0.1030(3) 0.91248(16) 0.0560(11) Uani 1 1 d .
N7 N 0.5550(5) 0.3289(3) 0.96122(19) 0.0206(10) Uani 1 1 d .
C10 C 0.2044(7) 0.0781(5) 0.7839(3) 0.0300(15) Uani 1 1 d .
H2 H 0.1651 0.0350 0.7440 0.036 Uiso 1 1 calc R
O11 O 0.8191(4) 0.2012(4) 0.76234(17) 0.0325(10) Uani 1 1 d .
C13 C 0.3701(6) 0.3528(5) 0.6992(2) 0.0234(13) Uani 1 1 d .
F19 F 0.1542(5) 0.1180(4) 0.49514(18) 0.0707(13) Uani 1 1 d .
C15 C 0.6299(6) 0.3934(5) 1.0140(2) 0.0238(13) Uani 1 1 d .
H3 H 0.7426 0.4276 1.0166 0.029 Uiso 1 1 calc R
C17 C 0.3658(6) 0.1354(4) 0.7975(2) 0.0243(13) Uani 1 1 d .
H4 H 0.4373 0.1301 0.7665 0.029 Uiso 1 1 calc R
F20 F 0.1292(4) 0.2902(3) 0.47895(19) 0.0676(14) Uani 1 1 d .
C20 C 0.5481(6) 0.4114(5) 1.0644(2) 0.0265(13) Uani 1 1 d .
H5 H 0.6045 0.4566 1.1019 0.032 Uiso 1 1 calc R
C27 C 0.3931(6) 0.2784(4) 0.9570(2) 0.0209(12) Uani 1 1 d .
C30 C 0.1018(6) 0.0847(5) 0.8292(3) 0.0298(14) Uani 1 1 d .
H6 H -0.0086 0.0445 0.8208 0.036 Uiso 1 1 calc R
C31 C 0.3066(6) 0.2979(5) 1.0068(2) 0.0221(12) Uani 1 1 d .
H7 H 0.1930 0.2652 1.0031 0.026 Uiso 1 1 calc R
C33 C 0.3238(6) 0.2058(4) 0.8966(2) 0.0218(13) Uani 1 1 d .
O15 O 1.0216(4) 0.4137(3) 0.94445(16) 0.0291(10) Uani 1 1 d .
F21 F 0.0653(4) -0.2606(3) 0.95079(14) 0.0470(11) Uani 1 1 d .
N11 N 0.6992(5) 0.1425(4) 0.92984(18) 0.0200(10) Uani 1 1 d .
H33 H 0.7242 0.1583 0.9711 0.024 Uiso 1 1 calc R
F22 F 0.2231(4) 0.1789(3) 0.40622(15) 0.0525(11) Uani 1 1 d .
F23 F 0.1477(4) -0.3272(3) 0.86061(15) 0.0505(11) Uani 1 1 d .
N10 N 0.2034(5) 0.4719(4) 0.60446(18) 0.0200(10) Uani 1 1 d .
H34 H 0.2039 0.4149 0.5764 0.024 Uiso 1 1 calc R
N9 N -0.0364(5) 0.4975(4) 0.69032(17) 0.0180(10) Uani 1 1 d .
F24 F 0.2842(4) -0.1664(4) 0.91663(16) 0.0630(13) Uani 1 1 d .
C40 C -0.1511(6) 0.3189(5) 0.6337(2) 0.0197(12) Uani 1 1 d .
C39 C 0.8957(6) 0.3639(5) 0.9188(2) 0.0232(13) Uani 1 1 d .
C49 C 0.2105(6) 0.5628(5) 0.5817(2) 0.0223(13) Uani 1 1 d .
C41 C -0.1881(6) 0.6438(5) 0.7021(2) 0.0262(13) Uani 1 1 d .
H8 H -0.1932 0.7160 0.7204 0.031 Uiso 1 1 calc R
C42 C -0.2782(6) 0.2368(5) 0.6010(2) 0.0288(14) Uani 1 1 d .
H9 H -0.3845 0.2533 0.5898 0.035 Uiso 1 1 calc R
C50 C 0.6802(6) 0.0407(5) 0.9090(2) 0.0228(13) Uani 1 1 d .
C43 C -0.3122(6) 0.4726(5) 0.6379(2) 0.0252(14) Uani 1 1 d .
H10 H -0.4027 0.4275 0.6103 0.030 Uiso 1 1 calc R
C44 C -0.1708(6) 0.4323(5) 0.6539(2) 0.0196(12) Uani 1 1 d .
C45 C -0.0456(6) 0.5999(5) 0.7145(2) 0.0266(13) Uani 1 1 d .
H11 H 0.0478 0.6441 0.7410 0.032 Uiso 1 1 calc R
C46 C -0.3224(6) 0.5785(5) 0.6620(2) 0.0283(14) Uani 1 1 d .
H12 H -0.4199 0.6065 0.6513 0.034 Uiso 1 1 calc R
C47 C 0.0274(6) 0.1935(5) 0.6331(2) 0.0266(13) Uani 1 1 d .
H13 H 0.1344 0.1782 0.6442 0.032 Uiso 1 1 calc R
C38 C 0.1584(6) 0.1494(4) 0.8867(3) 0.0265(13) Uani 1 1 d .
H14 H 0.0887 0.1555 0.9183 0.032 Uiso 1 1 calc R
C48 C -0.0951(7) 0.1094(5) 0.6007(2) 0.0325(14) Uani 1 1 d .
H15 H -0.0731 0.0380 0.5895 0.039 Uiso 1 1 calc R
O18 O 0.6566(4) 0.0159(3) 0.84622(16) 0.0249(9) Uani 1 1 d .
O19 O 0.2158(4) 0.6518(3) 0.62205(16) 0.0258(9) Uani 1 1 d .
C54 C 0.6848(6) -0.0484(5) 0.9503(3) 0.0299(14) Uani 1 1 d .
H16 H 0.7831 -0.0805 0.9458 0.045 Uiso 1 1 calc R
H17 H 0.5854 -0.1057 0.9377 0.045 Uiso 1 1 calc R
H18 H 0.6889 -0.0169 0.9944 0.045 Uiso 1 1 calc R
C55 C 0.2450(7) 0.7618(5) 0.6025(3) 0.0316(15) Uani 1 1 d .
H19 H 0.1763 0.7619 0.5617 0.038 Uiso 1 1 calc R
H20 H 0.3627 0.7847 0.5978 0.038 Uiso 1 1 calc R
C56 C 0.2154(6) 0.5722(5) 0.5135(2) 0.0287(14) Uani 1 1 d .
H21 H 0.2142 0.4995 0.4904 0.043 Uiso 1 1 calc R
H22 H 0.3165 0.6227 0.5089 0.043 Uiso 1 1 calc R
H23 H 0.1188 0.6004 0.4964 0.043 Uiso 1 1 calc R
C57 C 0.6119(7) -0.0984(5) 0.8162(3) 0.0341(15) Uani 1 1 d .
H24 H 0.4981 -0.1309 0.8220 0.041 Uiso 1 1 calc R
H25 H 0.6888 -0.1426 0.8344 0.041 Uiso 1 1 calc R
C58 C 0.6237(7) -0.0955(5) 0.7483(3) 0.0396(17) Uani 1 1 d .
H26 H 0.5633 -0.0407 0.7329 0.059 Uiso 1 1 calc R
H27 H 0.5756 -0.1681 0.7245 0.059 Uiso 1 1 calc R
H28 H 0.7401 -0.0758 0.7427 0.059 Uiso 1 1 calc R
C59 C 0.1985(7) 0.8382(5) 0.6533(3) 0.0405(17) Uani 1 1 d .
H29 H 0.0817 0.8146 0.6573 0.061 Uiso 1 1 calc R
H30 H 0.2165 0.9131 0.6424 0.061 Uiso 1 1 calc R
H31 H 0.2669 0.8368 0.6934 0.061 Uiso 1 1 calc R
C53 C -0.2518(7) 0.1327(5) 0.5849(2) 0.0346(16) Uani 1 1 d .
H32 H -0.3394 0.0767 0.5631 0.042 Uiso 1 1 calc R

loop_
_atom_site_aniso_label
_atom_site_aniso_U_11
_atom_site_aniso_U_22
_atom_site_aniso_U_33
_atom_site_aniso_U_23
_atom_site_aniso_U_13
_atom_site_aniso_U_12
Re1 0.01612(10) 0.01747(13) 0.01631(10) 0.00390(9) 0.00335(8) 0.00299(8)
Re2 0.01718(10) 0.01908(13) 0.01471(10) 0.00324(9) 0.00408(8) 0.00342(9)
P3 0.0244(7) 0.0395(11) 0.0248(8) 0.0059(7) 0.0052(6) 0.0055(7)
P4 0.0240(7) 0.0292(10) 0.0314(8) -0.0012(7) 0.0055(6) 0.0061(7)
F13 0.0282(19) 0.070(3) 0.050(2) 0.009(2) -0.0035(17) 0.0023(19)
N8 0.020(2) 0.023(3) 0.020(2) 0.004(2) 0.0032(17) -0.002(2)
N6 0.019(2) 0.019(3) 0.019(2) 0.0064(19) 0.0028(17) 0.0050(18)
F16 0.049(2) 0.052(3) 0.072(3) 0.021(2) 0.009(2) -0.016(2)
O8 0.039(2) 0.038(3) 0.0187(19) 0.0097(19) 0.0090(17) 0.013(2)
O9 0.024(2) 0.027(3) 0.034(2) -0.0014(19) 0.0007(17) 0.0001(18)
F17 0.057(2) 0.066(3) 0.051(2) 0.003(2) 0.0031(19) 0.039(2)
O10 0.0233(19) 0.029(2) 0.0228(19) 0.0049(17) 0.0092(15) 0.0107(17)
C36 0.023(3) 0.025(3) 0.016(2) 0.005(2) 0.010(2) 0.010(2)
C37 0.013(2) 0.021(3) 0.028(3) 0.002(2) 0.002(2) 0.001(2)
O3 0.045(2) 0.023(3) 0.027(2) 0.0095(19) 0.0016(18) 0.0053(19)
F14 0.093(3) 0.048(3) 0.037(2) 0.018(2) 0.026(2) 0.009(2)
C34 0.037(3) 0.028(4) 0.027(3) 0.007(3) 0.014(2) 0.011(3)
C35 0.014(2) 0.021(3) 0.034(3) 0.010(3) -0.001(2) 0.002(2)
C5 0.025(3) 0.026(4) 0.019(3) 0.005(2) 0.000(2) 0.001(2)
F18 0.055(2) 0.053(3) 0.0353(19) -0.0077(19) 0.0066(17) 0.017(2)
F15 0.082(3) 0.046(3) 0.050(2) 0.007(2) 0.028(2) 0.027(2)
N7 0.025(2) 0.008(2) 0.032(2) 0.009(2) 0.0055(19) 0.0088(18)
C10 0.031(3) 0.018(3) 0.037(3) 0.004(3) -0.007(3) 0.000(3)
O11 0.035(2) 0.043(3) 0.025(2) 0.006(2) 0.0136(17) 0.013(2)
C13 0.034(3) 0.025(3) 0.009(2) 0.001(2) 0.002(2) 0.000(3)
F19 0.086(3) 0.046(3) 0.071(3) -0.013(2) 0.048(2) -0.026(2)
C15 0.024(3) 0.020(3) 0.027(3) 0.003(2) 0.002(2) 0.003(2)
C17 0.024(3) 0.025(3) 0.024(3) 0.005(2) 0.002(2) 0.006(2)
F20 0.036(2) 0.061(3) 0.094(3) -0.031(3) -0.020(2) 0.025(2)
C20 0.031(3) 0.026(4) 0.022(3) 0.002(2) 0.005(2) 0.007(3)
C27 0.018(2) 0.021(3) 0.030(3) 0.015(2) 0.007(2) 0.010(2)
C30 0.018(3) 0.027(4) 0.043(3) 0.009(3) 0.003(3) 0.000(2)
C31 0.020(3) 0.022(3) 0.028(3) 0.009(2) 0.011(2) 0.007(2)
C33 0.019(3) 0.015(3) 0.031(3) 0.009(2) -0.003(2) 0.001(2)
O15 0.0149(17) 0.041(3) 0.028(2) 0.0031(19) 0.0027(15) -0.0034(17)
F21 0.049(2) 0.071(3) 0.0244(17) 0.0143(19) 0.0086(16) 0.014(2)
N11 0.021(2) 0.021(3) 0.019(2) 0.005(2) 0.0037(17) 0.0031(19)
F22 0.054(2) 0.066(3) 0.0323(19) -0.006(2) -0.0086(17) 0.017(2)
F23 0.065(2) 0.055(3) 0.038(2) 0.001(2) 0.0052(18) 0.035(2)
N10 0.021(2) 0.023(3) 0.018(2) 0.002(2) 0.0064(17) 0.0072(19)
N9 0.020(2) 0.026(3) 0.011(2) 0.0051(19) 0.0077(16) 0.0062(19)
F24 0.0255(19) 0.098(4) 0.052(2) -0.017(2) 0.0099(17) -0.011(2)
C40 0.021(3) 0.023(3) 0.016(2) 0.006(2) 0.008(2) 0.001(2)
C39 0.023(3) 0.028(4) 0.021(3) 0.007(2) 0.008(2) 0.006(2)
C49 0.015(2) 0.028(4) 0.024(3) 0.006(3) 0.001(2) 0.003(2)
C41 0.030(3) 0.028(4) 0.027(3) 0.005(3) 0.012(2) 0.014(3)
C42 0.018(3) 0.030(4) 0.033(3) 0.008(3) -0.002(2) -0.006(2)
C50 0.014(2) 0.026(3) 0.033(3) 0.012(3) 0.007(2) 0.006(2)
C43 0.017(3) 0.038(4) 0.021(3) 0.010(3) 0.003(2) 0.002(2)
C44 0.023(3) 0.023(3) 0.014(2) 0.004(2) 0.0076(19) 0.003(2)
C45 0.025(3) 0.028(4) 0.027(3) 0.004(3) 0.007(2) 0.003(3)
C46 0.023(3) 0.042(4) 0.023(3) 0.011(3) 0.009(2) 0.009(3)
C47 0.030(3) 0.024(4) 0.027(3) 0.004(3) 0.009(2) 0.003(3)
C38 0.019(3) 0.022(3) 0.041(3) 0.011(3) 0.008(2) 0.004(2)
C48 0.040(3) 0.024(4) 0.031(3) -0.005(3) 0.014(3) -0.001(3)
O18 0.029(2) 0.020(2) 0.025(2) -0.0005(17) 0.0029(16) 0.0060(17)
O19 0.035(2) 0.020(2) 0.0218(19) 0.0030(17) 0.0034(16) 0.0049(18)
C54 0.032(3) 0.023(4) 0.035(3) 0.011(3) 0.005(3) 0.005(3)
C55 0.031(3) 0.024(4) 0.042(3) 0.009(3) 0.006(3) 0.005(3)
C56 0.032(3) 0.039(4) 0.019(3) 0.011(3) 0.009(2) 0.010(3)
C57 0.034(3) 0.020(4) 0.047(4) 0.001(3) 0.004(3) 0.007(3)
C58 0.038(3) 0.027(4) 0.046(4) -0.014(3) -0.002(3) 0.002(3)
C59 0.041(4) 0.027(4) 0.052(4) 0.004(3) 0.002(3) 0.006(3)
C53 0.036(3) 0.036(4) 0.025(3) -0.003(3) 0.000(3) -0.005(3)

loop_
_atom_type_symbol
_atom_type_description
_atom_type_scat_dispersion_real
_atom_type_scat_dispersion_imag
_atom_type_scat_source
C C 0.0033 0.0016 'International Tables Vol C Tables 4.2.6.8 and 6.1.1.4'
H H 0.0000 0.0000 'International Tables Vol C Tables 4.2.6.8 and 6.1.1.4'
N N 0.0061 0.0033 'International Tables Vol C Tables 4.2.6.8 and 6.1.1.4'
O O 0.0106 0.0060 'International Tables Vol C Tables 4.2.6.8 and 6.1.1.4'
F F 0.0171 0.0103 'International Tables Vol C Tables 4.2.6.8 and 6.1.1.4'
P P 0.1023 0.0942 'International Tables Vol C Tables 4.2.6.8 and 6.1.1.4'
Re Re -1.0185 7.2310 'International Tables Vol C Tables 4.2.6.8 and 6.1.1.4'

loop_
_geom_angle_atom_site_label_1
_geom_angle_atom_site_label_2
_geom_angle_atom_site_label_3
_geom_angle
C35 Re1 C5 85.8(2)
C35 Re1 C39 90.6(2)
C5 Re1 C39 88.2(2)
C35 Re1 N6 98.84(18)
C5 Re1 N6 94.90(17)
C39 Re1 N6 170.21(19)
C35 Re1 N11 95.8(2)
C5 Re1 N11 177.27(19)
C39 Re1 N11 94.00(18)
N6 Re1 N11 82.67(14)
C35 Re1 N7 173.23(19)
C5 Re1 N7 97.0(2)
C39 Re1 N7 95.61(19)
N6 Re1 N7 74.81(16)
N11 Re1 N7 81.24(15)
C37 Re2 C36 87.7(2)
C37 Re2 C13 87.2(2)
C36 Re2 C13 90.9(2)
C37 Re2 N8 95.62(18)
C36 Re2 N8 172.54(17)
C13 Re2 N8 95.90(19)
C37 Re2 N10 177.49(16)
C36 Re2 N10 94.52(18)
C13 Re2 N10 94.05(18)
N8 Re2 N10 82.07(15)
C37 Re2 N9 94.54(18)
C36 Re2 N9 98.13(18)
C13 Re2 N9 170.83(19)
N8 Re2 N9 74.97(16)
N10 Re2 N9 83.93(14)
F14 P3 F23 90.3(2)
F14 P3 F13 90.17(19)
F23 P3 F13 90.1(2)
F14 P3 F24 91.7(2)
F23 P3 F24 90.0(2)
F13 P3 F24 178.1(2)
F14 P3 F15 91.4(2)
F23 P3 F15 178.4(2)
F13 P3 F15 89.7(2)
F24 P3 F15 90.1(2)
F14 P3 F21 179.9(3)
F23 P3 F21 89.8(2)
F13 P3 F21 89.91(19)
F24 P3 F21 88.24(19)
F15 P3 F21 88.6(2)
F19 P4 F17 90.0(2)
F19 P4 F22 90.5(2)
F17 P4 F22 90.2(2)
F19 P4 F16 178.7(2)
F17 P4 F16 89.8(2)
F22 P4 F16 90.7(2)
F19 P4 F20 91.0(2)
F17 P4 F20 178.4(2)
F22 P4 F20 91.04(19)
F16 P4 F20 89.2(2)
F19 P4 F18 90.6(2)
F17 P4 F18 89.77(18)
F22 P4 F18 178.9(2)
F16 P4 F18 88.1(2)
F20 P4 F18 88.9(2)
C47 N8 C40 118.7(4)
C47 N8 Re2 124.6(3)
C40 N8 Re2 116.8(4)
C33 N6 C17 118.2(4)
C33 N6 Re1 117.6(3)
C17 N6 Re1 124.1(4)
O9 C36 Re2 178.0(5)
O8 C37 Re2 176.0(4)
C31 C34 C20 118.0(6)
O11 C35 Re1 176.7(4)
O3 C5 Re1 176.7(5)
C15 N7 C27 119.8(5)
C15 N7 Re1 124.0(4)
C27 N7 Re1 115.9(3)
C30 C10 C17 118.9(5)
O10 C13 Re2 174.9(5)
N7 C15 C20 121.4(5)
N6 C17 C10 122.0(5)
C15 C20 C34 120.1(5)
N7 C27 C31 119.8(5)
N7 C27 C33 115.1(5)
C31 C27 C33 125.1(5)
C10 C30 C38 120.4(5)
C34 C31 C27 120.9(5)
N6 C33 C38 123.4(5)
N6 C33 C27 116.3(4)
C38 C33 C27 120.4(5)
C50 N11 Re1 131.1(3)
C49 N10 Re2 132.1(4)
C45 N9 C44 119.5(4)
C45 N9 Re2 123.6(3)
C44 N9 Re2 116.8(4)
N8 C40 C42 120.3(5)
N8 C40 C44 115.9(4)
C42 C40 C44 123.9(5)
O15 C39 Re1 176.3(5)
N10 C49 O19 116.6(5)
N10 C49 C56 123.6(5)
O19 C49 C56 119.8(5)
C46 C41 C45 118.0(5)
C53 C42 C40 120.7(5)
N11 C50 O18 115.4(4)
N11 C50 C54 124.1(5)
O18 C50 C54 120.5(5)
C44 C43 C46 120.1(5)
N9 C44 C43 120.8(5)
N9 C44 C40 114.9(4)
C43 C44 C40 124.2(4)
N9 C45 C41 122.2(5)
C43 C46 C41 119.3(5)
N8 C47 C48 123.1(5)
C30 C38 C33 117.2(5)
C47 C48 C53 117.9(6)
C50 O18 C57 120.9(4)
C49 O19 C55 121.1(4)
O19 C55 C59 106.5(5)
O18 C57 C58 105.9(5)
C42 C53 C48 119.4(5)

loop_
_geom_bond_atom_site_label_1
_geom_bond_atom_site_label_2
_geom_bond_distance
Re1 C35 1.915(6)
Re1 C5 1.919(5)
Re1 C39 1.918(5)
Re1 N6 2.176(4)
Re1 N11 2.178(4)
Re1 N7 2.193(5)
Re2 C37 1.915(5)
Re2 C36 1.922(5)
Re2 C13 1.928(6)
Re2 N8 2.167(4)
Re2 N10 2.175(4)
Re2 N9 2.176(4)
P3 F14 1.575(4)
P3 F23 1.585(4)
P3 F13 1.590(3)
P3 F24 1.602(3)
P3 F15 1.604(4)
P3 F21 1.611(4)
P4 F19 1.567(4)
P4 F17 1.589(4)
P4 F22 1.590(3)
P4 F16 1.594(4)
P4 F20 1.595(4)
P4 F18 1.618(3)
N8 C47 1.353(7)
N8 C40 1.361(6)
N6 C33 1.324(7)
N6 C17 1.363(6)
O8 C37 1.155(6)
O9 C36 1.155(6)
O10 C13 1.145(6)
O3 C5 1.156(6)
C34 C31 1.357(7)
C34 C20 1.396(7)
C35 O11 1.161(6)
N7 C15 1.331(6)
N7 C27 1.369(6)
C10 C30 1.375(8)
C10 C17 1.384(7)
C15 C20 1.368(8)
C27 C31 1.383(7)
C27 C33 1.488(7)
C30 C38 1.381(7)
C33 C38 1.409(6)
O15 C39 1.157(5)
N11 C50 1.272(7)
N10 C49 1.281(7)
N9 C45 1.341(7)
N9 C44 1.360(6)
C40 C42 1.391(7)
C40 C44 1.473(7)
C49 O19 1.319(6)
C49 C56 1.494(7)
C41 C46 1.394(7)
C41 C45 1.398(7)
C42 C53 1.367(8)
C50 O18 1.337(6)
C50 C54 1.504(7)
C43 C44 1.377(6)
C43 C46 1.383(8)
C47 C48 1.381(7)
C48 C53 1.393(7)
O18 C57 1.460(6)
O19 C55 1.469(6)
C55 C59 1.499(8)
C57 C58 1.483(8)
